data_7237205
loop_
_publ_author_name
'Frentzel-Beyme, Louis'
'Klo\&s, Marvin'
'Pallach, Roman'
'Salamon, Soma'
'Moldenhauer, Henning'
'Landers, Joachim'
'Wende, Heiko'
'Debus, J\"org'
'Henke, Sebastian'

_publ_section_title
;
 Porous purple glass -- a cobalt imidazolate glass with accessible
 porosity from a meltable cobalt imidazolate framework
;
_journal_issue 3
_journal_name_full 'Journal of Materials Chemistry A'
_journal_page_first 985
_journal_paper_doi 10.1039/C8TA08016J
_journal_volume 7
_journal_year 2019
_chemical_formula_moiety 'C7.50 H9.50 N4.50 O0.50 Zn'
_chemical_formula_sum 'C7.5 H9.5 N4.5 O0.5 Zn'
_chemical_formula_weight 236.07
_chemical_name_systematic ZIF-4-Zn
_space_group_crystal_system orthorhombic
_space_group_IT_number 61
_space_group_name_Hall '-P 2ac 2ab'
_space_group_name_H-M_alt 'P b c a'
_atom_sites_solution_hydrogens geom
_atom_sites_solution_primary direct
_audit_creation_date 2018-06-15
_audit_creation_method
;
Olex2 1.2
(compiled 2018.05.29 svn.r3510 for OlexSys, GUI svn.r5506)
;
_audit_update_record
;
2018-06-16 deposited with the CCDC.
2019-01-03 downloaded from the CCDC.
;
_cell_angle_alpha 90
_cell_angle_beta 90
_cell_angle_gamma 90
_cell_formula_units_Z 16
_cell_length_a 15.6595(5)
_cell_length_b 14.6464(4)
_cell_length_c 18.3890(7)
_cell_measurement_reflns_used 5999
_cell_measurement_temperature 100(2)
_cell_measurement_theta_max 32.4350
_cell_measurement_theta_min 2.6030
_cell_volume 4217.6(2)
_computing_cell_refinement 'CrysAlisPro 1.171.38.46 (Rigaku OD, 2015)'
_computing_data_collection 'CrysAlisPro 1.171.38.46 (Rigaku OD, 2015)'
_computing_data_reduction 'CrysAlisPro 1.171.38.46 (Rigaku OD, 2015)'
_computing_molecular_graphics 'Olex2 (Dolomanov et al., 2009)'
_computing_publication_material 'Olex2 (Dolomanov et al., 2009)'
_computing_structure_refinement 'ShelXL (Sheldrick, 2015)'
_computing_structure_solution 'XS (Sheldrick, 2008)'
_diffrn_ambient_temperature 100(2)
_diffrn_detector 'CCD plate'
_diffrn_detector_area_resol_mean 16.0560
_diffrn_detector_type Sapphire3
_diffrn_measured_fraction_theta_full 0.999
_diffrn_measured_fraction_theta_max 0.909
_diffrn_measurement_details
;
List of Runs (angles in degrees, time in seconds):

  # Type    Start    End  Width  t~exp~   \w     \q     \k     \f   Frames
#--------------------------------------------------------------------------
  1  \w      4.00  29.00   0.50    5.00    --   25.87  57.00  30.00   50
  2  \w     -1.00  40.00   0.50    5.00    --   25.87 -77.00   0.00   82
  3  \w    -67.00  41.00   0.50    5.00    --  -27.28  19.00  60.00  216
;
_diffrn_measurement_device 'four-circle diffractometer'
_diffrn_measurement_device_type 'Xcalibur, Sapphire3'
_diffrn_measurement_method '\w scans'
_diffrn_orient_matrix_type 'CrysAlisPro convention (1999,Acta A55,543-557)'
_diffrn_orient_matrix_UB_11 0.0084234000
_diffrn_orient_matrix_UB_12 0.0343003000
_diffrn_orient_matrix_UB_13 -0.0262972000
_diffrn_orient_matrix_UB_21 -0.0088093000
_diffrn_orient_matrix_UB_22 0.0341954000
_diffrn_orient_matrix_UB_23 0.0262694000
_diffrn_orient_matrix_UB_31 0.0436037000
_diffrn_orient_matrix_UB_32 0.0003535000
_diffrn_orient_matrix_UB_33 0.0103466000
_diffrn_radiation_monochromator graphite
_diffrn_radiation_probe x-ray
_diffrn_radiation_type MoK\a
_diffrn_radiation_wavelength 0.71073
_diffrn_reflns_av_R_equivalents 0.0215
_diffrn_reflns_av_unetI/netI 0.0267
_diffrn_reflns_Laue_measured_fraction_full 0.999
_diffrn_reflns_Laue_measured_fraction_max 0.909
_diffrn_reflns_limit_h_max 22
_diffrn_reflns_limit_h_min -23
_diffrn_reflns_limit_k_max 20
_diffrn_reflns_limit_k_min -8
_diffrn_reflns_limit_l_max 23
_diffrn_reflns_limit_l_min -27
_diffrn_reflns_number 17421
_diffrn_reflns_point_group_measured_fraction_full 0.999
_diffrn_reflns_point_group_measured_fraction_max 0.909
_diffrn_reflns_theta_full 25.242
_diffrn_reflns_theta_max 32.424
_diffrn_reflns_theta_min 2.569
_diffrn_source 'fine-focus sealed X-ray tube'
_diffrn_source_type 'Enhance (Mo) X-ray Source'
_exptl_absorpt_coefficient_mu 2.298
_exptl_absorpt_correction_T_max 1.00000
_exptl_absorpt_correction_T_min 0.93804
_exptl_absorpt_correction_type multi-scan
_exptl_absorpt_process_details
;
CrysAlisPro 1.171.38.46 (Rigaku Oxford Diffraction, 2015)
Empirical absorption correction using spherical harmonics,
 implemented in SCALE3 ABSPACK scaling algorithm.
;
_exptl_crystal_colour 'clear colourless'
_exptl_crystal_colour_lustre clear
_exptl_crystal_colour_primary colourless
_exptl_crystal_density_diffrn 1.487
_exptl_crystal_description prism
_exptl_crystal_F_000 1920
_exptl_crystal_recrystallization_method 'solvothermal synthesis'
_exptl_crystal_size_max 0.575
_exptl_crystal_size_mid 0.435
_exptl_crystal_size_min 0.372
_refine_diff_density_max 0.928
_refine_diff_density_min -0.355
_refine_diff_density_rms 0.075
_refine_ls_extinction_method none
_refine_ls_goodness_of_fit_ref 1.032
_refine_ls_hydrogen_treatment constr
_refine_ls_matrix_type full
_refine_ls_number_parameters 246
_refine_ls_number_reflns 6905
_refine_ls_number_restraints 0
_refine_ls_restrained_S_all 1.032
_refine_ls_R_factor_all 0.0369
_refine_ls_R_factor_gt 0.0282
_refine_ls_shift/su_max 0.001
_refine_ls_shift/su_mean 0.000
_refine_ls_structure_factor_coef Fsqd
_refine_ls_weighting_details 'w=1/[\s^2^(Fo^2^)+(0.0367P)^2^+2.0266P] where P=(Fo^2^+2Fc^2^)/3'
_refine_ls_weighting_scheme calc
_refine_ls_wR_factor_gt 0.0715
_refine_ls_wR_factor_ref 0.0756
_reflns_Friedel_coverage 0.000
_reflns_number_gt 5862
_reflns_number_total 6905
_reflns_threshold_expression 'I > 2\s(I)'
_cod_data_source_file c8ta08016j2.cif
_cod_data_source_block ZIF-4-Zn
_cod_original_formula_sum 'C7.50 H9.50 N4.50 O0.50 Zn'
_cod_database_code 7237205
_shelx_shelxl_version_number 2018/3
_chemical_oxdiff_formula 'Zn N4 C6 H6'
_chemical_oxdiff_usercomment 'MK01 ZIF-4(Zn)'
_shelx_space_group_comment
;
The symmetry employed for this shelxl refinement is uniquely defined
by the following loop, which should always be used as a source of
symmetry information in preference to the above space-group names.
They are only intended as comments.
;
_shelx_estimated_absorpt_t_max 0.482
_shelx_estimated_absorpt_t_min 0.352
_reflns_odcompleteness_completeness 99.70
_reflns_odcompleteness_iscentric 1
_reflns_odcompleteness_theta 30.44
_olex2_refinement_description
;
1. Fixed Uiso
 At 1.2 times of:
  All C(H) groups
 At 1.5 times of:
  All C(H,H,H) groups
2.a Aromatic/amide H refined with riding coordinates:
 C11(H11), C12(H12), C13(H13), C21(H21), C22(H22), C23(H23), C31(H31),
 C32(H32), C33(H33), C41(H41), C42(H42), C43(H43), C01(H01)
2.b Idealised Me refined as rotating group:
 C02(H02A,H02B,H02C), C03(H03A,H03B,H03C)
;
_olex2_submission_special_instructions 'No special instructions were received'
_oxdiff_exptl_absorpt_empirical_details
;
Empirical correction (ABSPACK) includes:
- Absorption correction using spherical harmonics
- Frame scaling
;
_oxdiff_exptl_absorpt_empirical_full_max 1.180
_oxdiff_exptl_absorpt_empirical_full_min 0.897

loop_
_space_group_symop_operation_xyz
'x, y, z'
'-x+1/2, -y, z+1/2'
'x+1/2, -y+1/2, -z'
'-x, y+1/2, -z+1/2'
'-x, -y, -z'
'x-1/2, y, -z-1/2'
'-x-1/2, y-1/2, z'
'x, -y-1/2, z-1/2'

loop_
_atom_site_label
_atom_site_type_symbol
_atom_site_fract_x
_atom_site_fract_y
_atom_site_fract_z
_atom_site_U_iso_or_equiv
_atom_site_adp_type
_atom_site_occupancy
_atom_site_site_symmetry_order
_atom_site_calc_flag
_atom_site_refinement_flags_posn
Zn1 Zn 0.50737(2) 0.33720(2) 0.30748(2) 0.01562(5) Uani 1 1 d .
Zn2 Zn 0.20422(2) 0.14374(2) 0.41707(2) 0.01471(5) Uani 1 1 d .
N11 N 0.44180(8) 0.23492(9) 0.35162(7) 0.0186(3) Uani 1 1 d .
N12 N 0.32660(8) 0.16531(9) 0.39708(8) 0.0185(3) Uani 1 1 d .
N21 N 0.60040(8) 0.36580(10) 0.37707(7) 0.0182(3) Uani 1 1 d .
N22 N 0.67656(8) 0.37363(9) 0.47948(7) 0.0175(2) Uani 1 1 d .
N31 N 0.42355(8) 0.43923(9) 0.30453(7) 0.0179(2) Uani 1 1 d .
N32 N 0.33323(8) 0.53849(9) 0.35587(7) 0.0179(2) Uani 1 1 d .
N41 N 0.55793(8) 0.31521(10) 0.21094(7) 0.0185(3) Uani 1 1 d .
N42 N 0.63436(8) 0.24486(9) 0.12501(7) 0.0174(2) Uani 1 1 d .
C11 C 0.35648(9) 0.23495(11) 0.35819(8) 0.0182(3) Uani 1 1 d .
H11 H 0.320841 0.280295 0.337127 0.022 Uiso 1 1 calc R
C12 C 0.46847(10) 0.15937(12) 0.39040(10) 0.0239(3) Uani 1 1 d .
H12 H 0.525965 0.140188 0.396600 0.029 Uiso 1 1 calc R
C13 C 0.39814(10) 0.11697(12) 0.41829(10) 0.0237(3) Uani 1 1 d .
H13 H 0.398335 0.063344 0.447346 0.028 Uiso 1 1 calc R
C21 C 0.60421(9) 0.34583(11) 0.44772(8) 0.0171(3) Uani 1 1 d .
H21 H 0.559924 0.314918 0.473023 0.021 Uiso 1 1 calc R
C22 C 0.67625(11) 0.40921(14) 0.36210(10) 0.0282(4) Uani 1 1 d .
H22 H 0.693319 0.431939 0.315953 0.034 Uiso 1 1 calc R
C23 C 0.72280(11) 0.41414(14) 0.42452(9) 0.0285(4) Uani 1 1 d .
H23 H 0.777752 0.440939 0.429343 0.034 Uiso 1 1 calc R
C31 C 0.40504(9) 0.49038(11) 0.36261(8) 0.0172(3) Uani 1 1 d .
H31 H 0.439892 0.492279 0.404869 0.021 Uiso 1 1 calc R
C32 C 0.35849(11) 0.45646(13) 0.25628(9) 0.0263(3) Uani 1 1 d .
H32 H 0.352809 0.430723 0.209106 0.032 Uiso 1 1 calc R
C33 C 0.30349(11) 0.51689(13) 0.28778(10) 0.0269(4) Uani 1 1 d .
H33 H 0.252895 0.540203 0.266155 0.032 Uiso 1 1 calc R
C41 C 0.59779(9) 0.23879(11) 0.19059(8) 0.0178(3) Uani 1 1 d .
H41 H 0.599982 0.185345 0.219808 0.021 Uiso 1 1 calc R
C42 C 0.56990(12) 0.37523(12) 0.15408(10) 0.0255(3) Uani 1 1 d .
H42 H 0.549345 0.436198 0.151892 0.031 Uiso 1 1 calc R
C43 C 0.61642(12) 0.33203(12) 0.10135(10) 0.0253(3) Uani 1 1 d .
H43 H 0.633430 0.357717 0.056174 0.030 Uiso 1 1 calc R
O01 O 0.67893(9) 0.37720(12) -0.06946(8) 0.0371(3) Uani 1 1 d .
N01 N 0.81452(11) 0.33008(13) -0.09265(10) 0.0355(4) Uani 1 1 d .
C01 C 0.73099(13) 0.33921(15) -0.10696(12) 0.0355(4) Uani 1 1 d .
H01 H 0.710900 0.313133 -0.151060 0.043 Uiso 1 1 calc R
C02 C 0.8729(2) 0.2859(3) -0.1421(2) 0.0845(12) Uani 1 1 d .
H02A H 0.841556 0.264113 -0.184783 0.127 Uiso 1 1 calc GR
H02B H 0.900114 0.234098 -0.117586 0.127 Uiso 1 1 calc GR
H02C H 0.916786 0.329599 -0.157414 0.127 Uiso 1 1 calc GR
C03 C 0.85048(15) 0.36720(19) -0.02680(13) 0.0466(6) Uani 1 1 d .
H03A H 0.880088 0.318759 -0.000047 0.070 Uiso 1 1 calc GR
H03B H 0.804679 0.392369 0.003490 0.070 Uiso 1 1 calc GR
H03C H 0.891102 0.415706 -0.039077 0.070 Uiso 1 1 calc GR

loop_
_atom_site_aniso_label
_atom_site_aniso_U_11
_atom_site_aniso_U_22
_atom_site_aniso_U_33
_atom_site_aniso_U_23
_atom_site_aniso_U_13
_atom_site_aniso_U_12
Zn1 0.01162(8) 0.02216(9) 0.01309(8) -0.00166(7) 0.00159(6) 0.00069(6)
Zn2 0.01150(8) 0.01897(9) 0.01366(8) -0.00014(6) -0.00004(6) -0.00068(6)
N11 0.0127(5) 0.0232(6) 0.0199(6) -0.0019(5) 0.0020(5) -0.0002(5)
N12 0.0123(5) 0.0234(6) 0.0198(6) -0.0007(5) 0.0014(5) -0.0003(5)
N21 0.0139(5) 0.0259(6) 0.0149(6) 0.0019(5) 0.0008(4) -0.0020(5)
N22 0.0145(5) 0.0216(6) 0.0163(6) 0.0015(5) 0.0001(5) -0.0026(5)
N31 0.0161(5) 0.0231(6) 0.0145(6) -0.0018(5) -0.0007(4) 0.0017(5)
N32 0.0155(5) 0.0208(6) 0.0174(6) -0.0020(5) -0.0027(5) 0.0006(5)
N41 0.0176(6) 0.0241(6) 0.0137(6) -0.0003(5) 0.0026(5) 0.0012(5)
N42 0.0172(6) 0.0223(6) 0.0128(5) 0.0009(5) 0.0026(5) 0.0007(5)
C11 0.0126(6) 0.0261(7) 0.0160(7) 0.0006(6) -0.0003(5) 0.0003(5)
C12 0.0143(6) 0.0263(8) 0.0311(9) 0.0019(7) 0.0009(6) 0.0028(6)
C13 0.0170(7) 0.0236(7) 0.0306(9) 0.0035(7) 0.0006(6) 0.0023(6)
C21 0.0127(6) 0.0235(7) 0.0152(6) 0.0020(6) 0.0016(5) -0.0026(5)
C22 0.0218(7) 0.0440(10) 0.0188(8) 0.0105(8) -0.0010(6) -0.0123(7)
C23 0.0210(7) 0.0424(10) 0.0223(8) 0.0093(8) -0.0018(6) -0.0140(7)
C31 0.0160(6) 0.0211(7) 0.0144(6) -0.0010(6) -0.0020(5) 0.0017(5)
C32 0.0278(8) 0.0309(8) 0.0203(7) -0.0076(7) -0.0100(6) 0.0069(7)
C33 0.0233(7) 0.0306(9) 0.0269(8) -0.0097(7) -0.0140(7) 0.0076(7)
C41 0.0182(6) 0.0218(7) 0.0134(6) 0.0011(6) 0.0014(5) 0.0005(5)
C42 0.0312(8) 0.0227(8) 0.0226(8) 0.0039(7) 0.0086(7) 0.0065(7)
C43 0.0328(9) 0.0242(8) 0.0189(7) 0.0050(6) 0.0103(7) 0.0038(7)
O01 0.0221(6) 0.0517(9) 0.0376(8) 0.0053(7) 0.0045(6) -0.0070(6)
N01 0.0268(8) 0.0452(10) 0.0343(9) -0.0077(8) 0.0034(7) -0.0024(7)
C01 0.0339(10) 0.0415(11) 0.0311(10) -0.0011(9) -0.0018(8) -0.0136(9)
C02 0.0577(18) 0.103(3) 0.093(3) -0.045(2) 0.0251(18) 0.0082(18)
C03 0.0334(10) 0.0667(16) 0.0397(12) -0.0018(12) -0.0084(9) -0.0005(11)

loop_
_atom_type_symbol
_atom_type_description
_atom_type_scat_dispersion_real
_atom_type_scat_dispersion_imag
_atom_type_scat_source
C C 0.0033 0.0016 'International Tables Vol C Tables 4.2.6.8 and 6.1.1.4'
H H 0.0000 0.0000 'International Tables Vol C Tables 4.2.6.8 and 6.1.1.4'
N N 0.0061 0.0033 'International Tables Vol C Tables 4.2.6.8 and 6.1.1.4'
O O 0.0106 0.0060 'International Tables Vol C Tables 4.2.6.8 and 6.1.1.4'
Zn Zn 0.2839 1.4301 'International Tables Vol C Tables 4.2.6.8 and 6.1.1.4'

loop_
_exptl_crystal_face_index_h
_exptl_crystal_face_index_k
_exptl_crystal_face_index_l
_exptl_crystal_face_perp_dist
9 -18 -6 0.1923
16 11 11 0.2196
7 18 11 0.2067
-7 19 6 0.1801
-14 16 3 0.1833
3 -19 -8 0.1853
17 0 16 0.2262
17 1 -17 0.2365
2 1 -26 0.2996
-9 0 -24 0.2521
-22 0 -6 0.3592
-13 -11 15 0.1959
16 -6 16 0.2194
14 11 -14 0.2031
-12 9 -19 0.2330
-15 -1 18 0.2105
-18 8 10 0.2179
-15 10 14 0.2001
-6 12 20 0.2198
10 9 20 0.2445
10 -11 -18 0.2349
-4 -11 -22 0.2589
21 -6 -5 0.2773
5 -15 -17 0.2149
-1 -20 7 0.1901
-9 17 -10 0.1899
1 20 -7 0.1901
20 -5 9 0.2540
2 -18 13 0.2009
12 16 -7 0.1884
-1 18 -13 0.1945
-14 12 -13 0.2191
-7 -16 15 0.2013
-16 13 -7 0.2155
16 -7 -16 0.2288

loop_
_geom_angle_atom_site_label_1
_geom_angle_atom_site_label_2
_geom_angle_atom_site_label_3
_geom_angle
_geom_angle_site_symmetry_1
_geom_angle_site_symmetry_3
N11 Zn1 N31 103.66(5) . .
N21 Zn1 N11 105.95(6) . .
N21 Zn1 N31 110.09(5) . .
N41 Zn1 N11 116.87(6) . .
N41 Zn1 N21 108.70(5) . .
N41 Zn1 N31 111.30(5) . .
N12 Zn2 N32 107.66(5) . 7_655
N12 Zn2 N42 109.91(6) . 6_556
N22 Zn2 N12 114.44(6) 3_456 .
N22 Zn2 N32 112.36(5) 3_456 7_655
N22 Zn2 N42 110.48(5) 3_456 6_556
N32 Zn2 N42 101.15(5) 7_655 6_556
C11 N11 Zn1 123.41(11) . .
C11 N11 C12 104.77(13) . .
C12 N11 Zn1 131.15(10) . .
C11 N12 Zn2 124.28(11) . .
C11 N12 C13 105.04(13) . .
C13 N12 Zn2 130.68(12) . .
C21 N21 Zn1 127.97(10) . .
C21 N21 C22 104.94(13) . .
C22 N21 Zn1 127.08(11) . .
C21 N22 Zn2 124.69(10) . 3_556
C21 N22 C23 104.82(13) . .
C23 N22 Zn2 130.49(11) . 3_556
C31 N31 Zn1 122.84(10) . .
C31 N31 C32 104.61(13) . .
C32 N31 Zn1 130.13(11) . .
C31 N32 Zn2 127.12(10) . 7_665
C31 N32 C33 104.44(13) . .
C33 N32 Zn2 126.32(11) . 7_665
C41 N41 Zn1 125.27(11) . .
C41 N41 C42 104.98(13) . .
C42 N41 Zn1 129.32(11) . .
C41 N42 Zn2 122.30(11) . 6_656
C41 N42 C43 105.01(13) . .
C43 N42 Zn2 132.57(11) . 6_656
N12 C11 N11 113.47(14) . .
C13 C12 N11 108.34(14) . .
C12 C13 N12 108.38(15) . .
N21 C21 N22 113.36(13) . .
C23 C22 N21 108.56(15) . .
C22 C23 N22 108.32(15) . .
N32 C31 N31 113.89(13) . .
C33 C32 N31 108.24(14) . .
C32 C33 N32 108.82(14) . .
N41 C41 N42 113.39(14) . .
C43 C42 N41 108.36(15) . .
C42 C43 N42 108.26(14) . .
C01 N01 C02 122.7(2) . .
C01 N01 C03 120.54(19) . .
C03 N01 C02 116.8(2) . .
O01 C01 N01 126.5(2) . .

loop_
_geom_bond_atom_site_label_1
_geom_bond_atom_site_label_2
_geom_bond_distance
_geom_bond_site_symmetry_2
Zn1 N11 1.9893(14) .
Zn1 N21 1.9838(13) .
Zn1 N31 1.9898(13) .
Zn1 N41 1.9703(13) .
Zn2 N12 1.9768(13) .
Zn2 N22 1.9676(13) 3_456
Zn2 N32 1.9968(13) 7_655
Zn2 N42 1.9972(13) 6_556
N11 C11 1.3416(18) .
N11 C12 1.381(2) .
N12 C11 1.331(2) .
N12 C13 1.381(2) .
N21 C21 1.333(2) .
N21 C22 1.375(2) .
N22 C21 1.3381(19) .
N22 C23 1.378(2) .
N31 C31 1.3365(19) .
N31 C32 1.374(2) .
N32 C31 1.3327(18) .
N32 C33 1.373(2) .
N41 C41 1.335(2) .
N41 C42 1.379(2) .
N42 C41 1.3379(19) .
N42 C43 1.378(2) .
C12 C13 1.364(2) .
C22 C23 1.362(2) .
C32 C33 1.364(2) .
C42 C43 1.368(2) .
O01 C01 1.204(3) .
N01 C01 1.341(3) .
N01 C02 1.442(3) .
N01 C03 1.442(3) .

loop_
_exptl_oxdiff_crystal_face_indexfrac_h
_exptl_oxdiff_crystal_face_indexfrac_k
_exptl_oxdiff_crystal_face_indexfrac_l
_exptl_oxdiff_crystal_face_x
_exptl_oxdiff_crystal_face_y
_exptl_oxdiff_crystal_face_z
9.0906 -18.3043 -5.5261 -0.4059 -0.8512 0.3327
16.2647 11.0894 10.6468 0.2374 0.5156 0.8233
7.3181 17.5249 10.6619 0.3824 0.8149 0.4356
-7.1111 18.8665 6.4531 0.4175 0.8773 -0.2366
-14.2396 15.6670 2.5647 0.3500 0.7286 -0.5888
3.0950 -19.4126 -8.0552 -0.4280 -0.9027 0.0447
17.3923 0.0245 15.9962 -0.2733 0.2678 0.9239
16.9455 0.6704 -16.5807 0.6018 -0.5619 0.5676
1.8933 0.5564 -25.8107 0.7138 -0.6757 -0.1843
-8.6765 0.3066 -23.8419 0.5644 -0.5394 -0.6249
-21.5459 -0.3138 -5.7125 -0.0420 0.0290 -0.9987
-13.2068 -11.0137 14.9927 -0.8833 0.1336 -0.4246
15.9060 -6.0100 15.9838 -0.4925 0.0743 0.8568
14.2016 11.0133 -13.9938 0.8654 -0.1161 0.4783
-11.8577 9.0133 -18.9829 0.7085 -0.0860 -0.7103
-15.2213 -1.0077 17.9870 -0.6358 0.5721 -0.4780
-18.1429 8.0017 9.9920 -0.1411 0.6959 -0.6849
-15.1632 10.0017 13.9869 -0.1525 0.8430 -0.5129
-6.1784 12.0010 19.9788 -0.1658 0.9896 -0.0584
9.8772 8.9992 19.9763 -0.1334 0.7455 0.6406
10.1778 -11.0010 -17.9818 0.1813 -0.9382 0.2539
-3.8402 -10.9997 -21.9751 0.1682 -0.9196 -0.3987
21.1137 -6.0021 -4.9979 0.1034 -0.5225 0.8668
5.1416 -15.0043 -16.9803 -0.0248 -1.0044 0.0432
-1.1069 -20.0169 7.0005 -0.8800 -0.4908 0.0171
-8.9108 17.0157 -9.9945 0.7714 0.3978 -0.4859
1.1069 20.0169 -7.0005 0.8800 0.4908 -0.0171
19.9862 -5.0066 8.9890 -0.2398 -0.1111 0.9627
1.8549 -18.0177 12.9936 -0.9441 -0.2911 0.2089
12.1412 16.0142 -7.0015 0.8357 0.2567 0.4626
-0.8510 18.0177 -12.9938 0.9525 0.2823 -0.1652
-13.9132 12.0132 -12.9890 0.6364 0.1921 -0.7368
-7.1937 -16.0171 14.9930 -1.0043 -0.0905 -0.1642
-15.9727 13.0116 -6.9944 0.4957 0.4019 -0.7642
16.1911 -6.9988 -15.9863 0.3167 -0.8019 0.5381
